data_4126314
loop_
_publ_author_name
'Surbella, Robert G.'
'Ducati, Lucas Colucci'
'Pellegrini, Kristi L.'
'McNamara, Bruce K.'
'Autschbach, Jochen'
'Schwantes, Jon Michael'
'Cahill, Christopher L.'

_publ_section_title
;
 Transuranic Hybrid Materials: Crystallographic and Computational Metrics
 of Supramolecular Assembly.
;
_journal_name_full 'Journal of the American Chemical Society'
_journal_paper_doi 10.1021/jacs.7b05689
_journal_year 2017
_chemical_formula_moiety '(C5 H6 N 1+)2, (Pu O2 Cl4 2-)'
_chemical_formula_sum 'C10 H12 Cl4 N2 O2 Pu'
_chemical_formula_weight 576.02
_space_group_crystal_system triclinic
_space_group_IT_number 2
_space_group_name_Hall '-P 1'
_space_group_name_H-M_alt 'P -1'
_symmetry_space_group_name_Hall '-P 1'
_symmetry_space_group_name_H-M 'P -1'
_atom_sites_solution_hydrogens mixed
_audit_creation_method SHELXL-2014/7
_cell_angle_alpha 77.9360(10)
_cell_angle_beta 71.7730(10)
_cell_angle_gamma 75.4320(10)
_cell_formula_units_Z 2
_cell_length_a 7.7417(4)
_cell_length_b 10.3137(5)
_cell_length_c 11.2637(6)
_cell_measurement_reflns_used 9980
_cell_measurement_temperature 296(2)
_cell_measurement_theta_max 59.232
_cell_measurement_theta_min 5.901
_cell_volume 818.42(7)
_diffrn_ambient_temperature 296(2)
_diffrn_measured_fraction_theta_full 0.999
_diffrn_measured_fraction_theta_max 0.998
_diffrn_measurement_device_type 'Bruker D8 Venture, Photon CCD'
_diffrn_measurement_method 'Omega and phi scans'
_diffrn_radiation_probe x-ray
_diffrn_radiation_type MoK\a
_diffrn_radiation_wavelength 0.71073
_diffrn_reflns_av_R_equivalents 0.0269
_diffrn_reflns_av_unetI/netI 0.0152
_diffrn_reflns_Laue_measured_fraction_full 0.999
_diffrn_reflns_Laue_measured_fraction_max 0.998
_diffrn_reflns_limit_h_max 10
_diffrn_reflns_limit_h_min -10
_diffrn_reflns_limit_k_max 14
_diffrn_reflns_limit_k_min -14
_diffrn_reflns_limit_l_max 15
_diffrn_reflns_limit_l_min -15
_diffrn_reflns_number 31093
_diffrn_reflns_point_group_measured_fraction_full 0.999
_diffrn_reflns_point_group_measured_fraction_max 0.998
_diffrn_reflns_theta_full 25.500
_diffrn_reflns_theta_max 29.665
_diffrn_reflns_theta_min 2.950
_diffrn_source 'Fine-focus sealed tube'
_exptl_absorpt_coefficient_mu 4.677
_exptl_absorpt_correction_T_max 0.7459
_exptl_absorpt_correction_T_min 0.5315
_exptl_absorpt_correction_type multi-scan
_exptl_absorpt_process_details 'Krause et. al 2015'
_exptl_crystal_colour Yellow-Orange
_exptl_crystal_density_diffrn 2.337
_exptl_crystal_description Prismatic
_exptl_crystal_F_000 528
_exptl_crystal_recrystallization_method 'Acidic (HCl) aqueous evaporation'
_exptl_crystal_size_max 0.291
_exptl_crystal_size_mid 0.165
_exptl_crystal_size_min 0.070
_refine_diff_density_max 0.764
_refine_diff_density_min -0.711
_refine_diff_density_rms 0.091
_refine_ls_extinction_method none
_refine_ls_goodness_of_fit_ref 1.055
_refine_ls_hydrogen_treatment constr
_refine_ls_matrix_type full
_refine_ls_number_parameters 175
_refine_ls_number_reflns 4630
_refine_ls_number_restraints 0
_refine_ls_restrained_S_all 1.055
_refine_ls_R_factor_all 0.0321
_refine_ls_R_factor_gt 0.0208
_refine_ls_shift/su_max 0.000
_refine_ls_shift/su_mean 0.000
_refine_ls_structure_factor_coef Fsqd
_refine_ls_weighting_details 'w=1/[\s^2^(Fo^2^)+(0.0229P)^2^+0.5398P] where P=(Fo^2^+2Fc^2^)/3'
_refine_ls_weighting_scheme calc
_refine_ls_wR_factor_gt 0.0467
_refine_ls_wR_factor_ref 0.0512
_reflns_Friedel_coverage 0.000
_reflns_number_gt 3577
_reflns_number_total 4630
_reflns_threshold_expression 'I > 2\s(I)'
_cod_data_source_file ja7b05689_si_002.cif
_cod_data_source_block Compound_9
_cod_database_code 4126314
_shelx_shelxl_version_number 2014/7
_shelx_space_group_comment
;
The symmetry employed for this shelxl refinement is uniquely defined
by the following loop, which should always be used as a source of
symmetry information in preference to the above space-group names.
They are only intended as comments.
;

loop_
_space_group_symop_operation_xyz
'x, y, z'
'-x, -y, -z'

loop_
_atom_site_label
_atom_site_type_symbol
_atom_site_fract_x
_atom_site_fract_y
_atom_site_fract_z
_atom_site_U_iso_or_equiv
_atom_site_adp_type
_atom_site_occupancy
_atom_site_site_symmetry_order
_atom_site_calc_flag
_atom_site_refinement_flags_posn
_atom_site_refinement_flags_adp
_atom_site_refinement_flags_occupancy
Pu1 Pu 0.5000 0.0000 1.0000 0.04264(5) Uani 1 2 d S . P
Cl1 Cl 0.33417(14) 0.16858(10) 0.83752(8) 0.0631(2) Uani 1 1 d . . .
Cl2 Cl 0.82928(15) 0.03284(12) 0.84187(11) 0.0752(3) Uani 1 1 d . . .
O1 O 0.5053(4) -0.1350(2) 0.9286(2) 0.0607(6) Uani 1 1 d . . .
Pu2 Pu 0.0000 0.5000 0.5000 0.04211(5) Uani 1 2 d S . P
Cl3 Cl 0.32775(14) 0.55554(11) 0.35627(10) 0.0657(2) Uani 1 1 d . . .
Cl4 Cl 0.05312(15) 0.30239(10) 0.36780(9) 0.0665(2) Uani 1 1 d . . .
O2 O 0.1072(4) 0.3882(2) 0.6051(2) 0.0613(6) Uani 1 1 d . . .
N1 N 0.5678(5) 0.2354(4) 0.4885(4) 0.0818(11) Uani 1 1 d . . .
HN1 H 0.5076 0.3137 0.5083 0.098 Uiso 1 1 d R U .
C1 C 0.5673(6) 0.1986(4) 0.3781(4) 0.0655(10) Uani 1 1 d . . .
H1 H 0.4998 0.2562 0.3256 0.079 Uiso 1 1 calc R U .
C2 C 0.6681(6) 0.0755(5) 0.3477(3) 0.0664(11) Uani 1 1 d . . .
H2 H 0.6723 0.0484 0.2730 0.080 Uiso 1 1 calc R U .
C3 C 0.7637(5) -0.0084(4) 0.4282(4) 0.0637(10) Uani 1 1 d . . .
H3 H 0.8338 -0.0926 0.4087 0.076 Uiso 1 1 calc R U .
C4 C 0.7539(5) 0.0342(4) 0.5370(4) 0.0608(9) Uani 1 1 d . . .
H4 H 0.8159 -0.0221 0.5933 0.073 Uiso 1 1 calc R U .
C5 C 0.6584(5) 0.1533(4) 0.5632(3) 0.0502(7) Uani 1 1 d . . .
H5 H 0.6550 0.1803 0.6378 0.060 Uiso 1 1 calc R U .
N2 N 0.8989(6) 0.2700(4) 0.0052(4) 0.0834(12) Uani 1 1 d . . .
HN2 H 0.9541 0.1883 -0.0062 0.100 Uiso 1 1 d R U .
C6 C 0.8896(6) 0.3138(5) 0.1095(4) 0.0684(10) Uani 1 1 d . . .
H6 H 0.9433 0.2563 0.1695 0.082 Uiso 1 1 calc R U .
C7 C 0.8039(6) 0.4401(5) 0.1297(4) 0.0710(11) Uani 1 1 d . . .
H7 H 0.7961 0.4699 0.2040 0.085 Uiso 1 1 calc R U .
C8 C 0.7279(6) 0.5254(4) 0.0409(5) 0.0741(12) Uani 1 1 d . . .
H8 H 0.6679 0.6137 0.0537 0.089 Uiso 1 1 calc R U .
C9 C 0.7417(7) 0.4783(5) -0.0682(4) 0.0759(12) Uani 1 1 d . . .
H9 H 0.6938 0.5357 -0.1309 0.091 Uiso 1 1 calc R U .
C10 C 0.8232(7) 0.3514(5) -0.0840(4) 0.0769(12) Uani 1 1 d . . .
H10 H 0.8283 0.3184 -0.1560 0.092 Uiso 1 1 calc R U .

loop_
_atom_site_aniso_label
_atom_site_aniso_U_11
_atom_site_aniso_U_22
_atom_site_aniso_U_33
_atom_site_aniso_U_23
_atom_site_aniso_U_13
_atom_site_aniso_U_12
Pu1 0.04726(9) 0.03962(9) 0.04136(8) -0.01904(6) -0.00426(6) -0.00839(6)
Cl1 0.0676(6) 0.0633(5) 0.0528(5) -0.0163(4) -0.0144(4) 0.0009(4)
Cl2 0.0604(6) 0.0843(7) 0.0733(6) -0.0302(5) 0.0123(5) -0.0242(5)
O1 0.0724(16) 0.0528(14) 0.0623(15) -0.0295(11) -0.0125(12) -0.0120(12)
Pu2 0.05017(10) 0.03712(8) 0.04182(8) -0.00677(6) -0.01912(7) -0.00452(6)
Cl3 0.0649(6) 0.0678(6) 0.0688(6) -0.0233(4) -0.0078(4) -0.0233(4)
Cl4 0.0855(7) 0.0545(5) 0.0683(5) -0.0237(4) -0.0271(5) -0.0097(4)
O2 0.0726(16) 0.0542(14) 0.0591(14) -0.0002(11) -0.0350(12) -0.0015(12)
N1 0.070(2) 0.063(2) 0.108(3) -0.035(2) -0.002(2) -0.0155(18)
C1 0.067(2) 0.064(2) 0.070(2) 0.0023(19) -0.028(2) -0.0188(19)
C2 0.083(3) 0.081(3) 0.0447(18) -0.0170(18) -0.0076(18) -0.040(2)
C3 0.058(2) 0.051(2) 0.072(2) -0.0201(18) 0.0058(18) -0.0141(16)
C4 0.054(2) 0.067(2) 0.059(2) 0.0009(18) -0.0147(17) -0.0177(18)
C5 0.0501(18) 0.057(2) 0.0477(17) -0.0181(15) -0.0090(14) -0.0143(15)
N2 0.075(2) 0.064(2) 0.101(3) -0.024(2) -0.003(2) -0.0106(18)
C6 0.063(2) 0.076(3) 0.063(2) 0.004(2) -0.0188(19) -0.018(2)
C7 0.068(3) 0.094(3) 0.057(2) -0.027(2) -0.0082(19) -0.026(2)
C8 0.062(2) 0.054(2) 0.104(4) -0.025(2) -0.016(2) -0.0059(18)
C9 0.076(3) 0.085(3) 0.071(3) 0.008(2) -0.034(2) -0.022(2)
C10 0.083(3) 0.100(4) 0.057(2) -0.033(2) -0.006(2) -0.032(3)

loop_
_atom_type_symbol
_atom_type_description
_atom_type_scat_dispersion_real
_atom_type_scat_dispersion_imag
_atom_type_scat_source
C C 0.0033 0.0016 'International Tables Vol C Tables 4.2.6.8 and 6.1.1.4'
H H 0.0000 0.0000 'International Tables Vol C Tables 4.2.6.8 and 6.1.1.4'
Cl Cl 0.1484 0.1585 'International Tables Vol C Tables 4.2.6.8 and 6.1.1.4'
N N 0.0061 0.0033 'International Tables Vol C Tables 4.2.6.8 and 6.1.1.4'
O O 0.0106 0.0060 'International Tables Vol C Tables 4.2.6.8 and 6.1.1.4'
Pu Pu -9.4100 4.3056 'International Tables Vol C Tables 4.2.6.8 and 6.1.1.4'

loop_
_geom_angle_atom_site_label_1
_geom_angle_atom_site_label_2
_geom_angle_atom_site_label_3
_geom_angle
_geom_angle_site_symmetry_1
_geom_angle_site_symmetry_3
O1 Pu1 O1 180.00(17) . 2_657
O1 Pu1 Cl1 89.93(9) . .
O1 Pu1 Cl1 90.07(9) 2_657 .
O1 Pu1 Cl1 90.07(9) . 2_657
O1 Pu1 Cl1 89.93(9) 2_657 2_657
Cl1 Pu1 Cl1 180.0 . 2_657
O1 Pu1 Cl2 89.67(9) . 2_657
O1 Pu1 Cl2 90.33(9) 2_657 2_657
Cl1 Pu1 Cl2 90.49(4) . 2_657
Cl1 Pu1 Cl2 89.51(4) 2_657 2_657
O1 Pu1 Cl2 90.33(9) . .
O1 Pu1 Cl2 89.67(9) 2_657 .
Cl1 Pu1 Cl2 89.51(4) . .
Cl1 Pu1 Cl2 90.49(4) 2_657 .
Cl2 Pu1 Cl2 180.0 2_657 .
O2 Pu2 O2 180.0 . 2_566
O2 Pu2 Cl4 89.95(9) . .
O2 Pu2 Cl4 90.05(9) 2_566 .
O2 Pu2 Cl4 90.05(9) . 2_566
O2 Pu2 Cl4 89.95(9) 2_566 2_566
Cl4 Pu2 Cl4 180.0 . 2_566
O2 Pu2 Cl3 90.46(10) . .
O2 Pu2 Cl3 89.54(10) 2_566 .
Cl4 Pu2 Cl3 88.65(3) . .
Cl4 Pu2 Cl3 91.35(3) 2_566 .
O2 Pu2 Cl3 89.54(10) . 2_566
O2 Pu2 Cl3 90.46(10) 2_566 2_566
Cl4 Pu2 Cl3 91.35(3) . 2_566
Cl4 Pu2 Cl3 88.65(3) 2_566 2_566
Cl3 Pu2 Cl3 180.00(3) . 2_566
C5 N1 C1 120.7(4) . .
C5 N1 HN1 119.6 . .
C1 N1 HN1 119.6 . .
C2 C1 N1 118.2(4) . .
C2 C1 H1 120.9 . .
N1 C1 H1 120.9 . .
C1 C2 C3 119.6(4) . .
C1 C2 H2 120.2 . .
C3 C2 H2 120.2 . .
C4 C3 C2 118.7(4) . .
C4 C3 H3 120.7 . .
C2 C3 H3 120.7 . .
C5 C4 C3 120.6(4) . .
C5 C4 H4 119.7 . .
C3 C4 H4 119.7 . .
N1 C5 C4 122.2(4) . .
N1 C5 H5 118.9 . .
C4 C5 H5 118.9 . .
C6 N2 C10 121.1(4) . .
C6 N2 HN2 119.4 . .
C10 N2 HN2 119.4 . .
N2 C6 C7 120.5(4) . .
N2 C6 H6 119.7 . .
C7 C6 H6 119.7 . .
C6 C7 C8 119.8(4) . .
C6 C7 H7 120.1 . .
C8 C7 H7 120.1 . .
C7 C8 C9 118.7(4) . .
C7 C8 H8 120.7 . .
C9 C8 H8 120.7 . .
C10 C9 C8 120.1(4) . .
C10 C9 H9 119.9 . .
C8 C9 H9 119.9 . .
C9 C10 N2 119.7(4) . .
C9 C10 H10 120.2 . .
N2 C10 H10 120.2 . .

loop_
_geom_bond_atom_site_label_1
_geom_bond_atom_site_label_2
_geom_bond_distance
_geom_bond_site_symmetry_2
Pu1 O1 1.734(2) .
Pu1 O1 1.734(2) 2_657
Pu1 Cl1 2.6528(10) .
Pu1 Cl1 2.6528(10) 2_657
Pu1 Cl2 2.6696(10) 2_657
Pu1 Cl2 2.6697(10) .
Pu2 O2 1.728(2) .
Pu2 O2 1.728(2) 2_566
Pu2 Cl4 2.6465(9) .
Pu2 Cl4 2.6465(9) 2_566
Pu2 Cl3 2.6760(10) .
Pu2 Cl3 2.6760(10) 2_566
N1 C5 1.300(6) .
N1 C1 1.376(6) .
N1 HN1 0.8602 .
C1 C2 1.361(6) .
C1 H1 0.9300 .
C2 C3 1.374(6) .
C2 H2 0.9300 .
C3 C4 1.361(6) .
C3 H3 0.9300 .
C4 C5 1.304(5) .
C4 H4 0.9300 .
C5 H5 0.9300 .
N2 C6 1.321(6) .
N2 C10 1.351(7) .
N2 HN2 0.8596 .
C6 C7 1.335(6) .
C6 H6 0.9300 .
C7 C8 1.364(6) .
C7 H7 0.9300 .
C8 C9 1.378(6) .
C8 H8 0.9300 .
C9 C10 1.325(7) .
C9 H9 0.9300 .
C10 H10 0.9300 .

loop_
_geom_torsion_atom_site_label_1
_geom_torsion_atom_site_label_2
_geom_torsion_atom_site_label_3
_geom_torsion_atom_site_label_4
_geom_torsion
C5 N1 C1 C2 -1.8(6)
N1 C1 C2 C3 1.1(6)
C1 C2 C3 C4 0.3(6)
C2 C3 C4 C5 -1.2(6)
C1 N1 C5 C4 0.9(6)
C3 C4 C5 N1 0.7(6)
C10 N2 C6 C7 0.3(7)
N2 C6 C7 C8 -1.1(7)
C6 C7 C8 C9 0.1(7)
C7 C8 C9 C10 1.8(7)
C8 C9 C10 N2 -2.5(7)
C6 N2 C10 C9 1.5(7)
